data_1557695
loop_
_publ_author_name
'Liu, Zhengfen'
'Li, Minyan'
'Deng, Guogang'
'Wei, Wanshi'
'Feng, Ping'
'Zi, Quanxing'
'Li, Tiantian'
'Zhang, Hongbin'
'Yang, Xiaodong'
'Walsh, Patrick J.'

_publ_section_title
;
 Transition-metal-free C(sp3)--H/C(sp3)--H dehydrogenative coupling of
 saturated heterocycles with N-benzyl imines
;
_journal_issue 29
_journal_name_full 'Chemical Science'
_journal_page_first 7619
_journal_page_last 7625
_journal_paper_doi 10.1039/D0SC00031K
_journal_volume 11
_journal_year 2020
_chemical_formula_sum 'C24 H23 N O'
_chemical_formula_weight 341.43
_space_group_crystal_system monoclinic
_space_group_IT_number 14
_space_group_name_Hall '-P 2ybc'
_space_group_name_H-M_alt 'P 1 21/c 1'
_atom_sites_solution_hydrogens geom
_audit_creation_method SHELXL-2014/7
_audit_update_record
;
2019-08-30 deposited with the CCDC.	2020-03-30 downloaded from the CCDC.
;
_cell_angle_alpha 90
_cell_angle_beta 90.821(3)
_cell_angle_gamma 90
_cell_formula_units_Z 4
_cell_length_a 11.129(2)
_cell_length_b 9.4850(18)
_cell_length_c 18.178(4)
_cell_measurement_reflns_used 1442
_cell_measurement_temperature 293(2)
_cell_measurement_theta_max 19.6964
_cell_measurement_theta_min 2.2410
_cell_volume 1918.6(7)
_computing_cell_refinement 'Bruker SMART'
_computing_data_collection 'Bruker SMART'
_computing_data_reduction 'Bruker SAINT'
_computing_molecular_graphics 'SHELXL-2014 (Sheldrick, 2014)'
_computing_publication_material 'SHELXL-2014 (Sheldrick, 2014)'
_computing_structure_refinement 'SHELXL-2014/7 (Sheldrick, 2014)'
_computing_structure_solution 'SHELXL-2014 (Sheldrick, 2014)'
_diffrn_ambient_temperature 293(2)
_diffrn_measured_fraction_theta_full 0.998
_diffrn_measured_fraction_theta_max 0.998
_diffrn_measurement_device_type 'CCD area detector'
_diffrn_measurement_method 'phi and omega scans'
_diffrn_radiation_type MoK\a
_diffrn_radiation_wavelength 0.71073
_diffrn_reflns_av_R_equivalents 0.0415
_diffrn_reflns_av_unetI/netI 0.0491
_diffrn_reflns_Laue_measured_fraction_full 0.998
_diffrn_reflns_Laue_measured_fraction_max 0.998
_diffrn_reflns_limit_h_max 13
_diffrn_reflns_limit_h_min -13
_diffrn_reflns_limit_k_max 11
_diffrn_reflns_limit_k_min -8
_diffrn_reflns_limit_l_max 21
_diffrn_reflns_limit_l_min -21
_diffrn_reflns_number 10502
_diffrn_reflns_point_group_measured_fraction_full 0.998
_diffrn_reflns_point_group_measured_fraction_max 0.998
_diffrn_reflns_theta_full 25.000
_diffrn_reflns_theta_max 25.000
_diffrn_reflns_theta_min 1.830
_diffrn_source 'fine-focus sealed tube'
_exptl_absorpt_coefficient_mu 0.071
_exptl_absorpt_correction_T_max 0.981
_exptl_absorpt_correction_T_min 0.977
_exptl_absorpt_correction_type multi-scan
_exptl_absorpt_process_details sadabs
_exptl_crystal_colour block
_exptl_crystal_density_diffrn 1.182
_exptl_crystal_description colurless
_exptl_crystal_F_000 728
_exptl_crystal_size_max 0.330
_exptl_crystal_size_mid 0.290
_exptl_crystal_size_min 0.270
_refine_diff_density_max 0.176
_refine_diff_density_min -0.173
_refine_diff_density_rms 0.037
_refine_ls_extinction_coef 0.0044(17)
_refine_ls_extinction_expression Fc^*^=kFc[1+0.001xFc^2^\l^3^/sin(2\q)]^-1/4^
_refine_ls_extinction_method 'SHELXL-2014/7 (Sheldrick 2014'
_refine_ls_goodness_of_fit_ref 0.986
_refine_ls_hydrogen_treatment constr
_refine_ls_matrix_type full
_refine_ls_number_parameters 236
_refine_ls_number_reflns 3376
_refine_ls_number_restraints 0
_refine_ls_restrained_S_all 0.986
_refine_ls_R_factor_all 0.1098
_refine_ls_R_factor_gt 0.0534
_refine_ls_shift/su_max 0.000
_refine_ls_shift/su_mean 0.000
_refine_ls_structure_factor_coef Fsqd
_refine_ls_weighting_details 'w=1/[\s^2^(Fo^2^)+(0.0924P)^2^] where P=(Fo^2^+2Fc^2^)/3'
_refine_ls_weighting_scheme calc
_refine_ls_wR_factor_gt 0.1461
_refine_ls_wR_factor_ref 0.1717
_reflns_Friedel_coverage 0.000
_reflns_number_gt 1794
_reflns_number_total 3376
_reflns_threshold_expression 'I > 2\s(I)'
_cod_data_source_file d0sc00031k2.cif
_cod_data_source_block 1
_cod_depositor_comments
;Adding full bibliography for 1557695--1557696.cif.

 Adding full bibliography for 1557695--1557696.cif.
;
_cod_original_cell_volume 1918.6(6)
_cod_original_sg_symbol_H-M 'P 21/c'
_cod_database_code 1557695
_shelx_shelxl_version_number 2014/7
_shelx_space_group_comment
;
The symmetry employed for this shelxl refinement is uniquely defined
by the following loop, which should always be used as a source of
symmetry information in preference to the above space-group names.
They are only intended as comments.
;
_shelx_estimated_absorpt_t_min 0.977
_shelx_estimated_absorpt_t_max 0.981

loop_
_space_group_symop_operation_xyz
'x, y, z'
'-x, y+1/2, -z+1/2'
'-x, -y, -z'
'x, -y-1/2, z-1/2'

loop_
_atom_site_label
_atom_site_type_symbol
_atom_site_fract_x
_atom_site_fract_y
_atom_site_fract_z
_atom_site_U_iso_or_equiv
_atom_site_adp_type
_atom_site_occupancy
_atom_site_site_symmetry_order
_atom_site_calc_flag
_atom_site_refinement_flags_posn
_atom_site_refinement_flags_adp
_atom_site_refinement_flags_occupancy
_atom_site_disorder_assembly
_atom_site_disorder_group
C21 C 0.5425(3) 0.2817(3) 0.14258(19) 0.1124(11) Uani 1 1 d . . . . .
H21A H 0.6263 0.2857 0.1288 0.135 Uiso 1 1 calc R U . . .
H21B H 0.5204 0.1836 0.1491 0.135 Uiso 1 1 calc R U . . .
N1 N 0.23073(17) 0.4490(2) 0.09581(10) 0.0661(6) Uani 1 1 d . . . . .
C1 C 0.2447(3) 0.3169(4) -0.17642(15) 0.0936(9) Uani 1 1 d . . . . .
H1A H 0.2596 0.3061 -0.2263 0.112 Uiso 1 1 calc R U . . .
C2 C 0.2902(2) 0.2234(3) -0.12700(15) 0.0798(8) Uani 1 1 d . . . . .
H2 H 0.3371 0.1485 -0.1429 0.096 Uiso 1 1 calc R U . . .
C3 C 0.2672(2) 0.2391(3) -0.05329(13) 0.0668(7) Uani 1 1 d . . . . .
H3 H 0.2985 0.1739 -0.0200 0.080 Uiso 1 1 calc R U . . .
C4 C 0.1990(2) 0.3487(2) -0.02790(12) 0.0573(6) Uani 1 1 d . . . . .
C5 C 0.1549(3) 0.4437(3) -0.07875(15) 0.0909(9) Uani 1 1 d . . . . .
H5 H 0.1097 0.5203 -0.0631 0.109 Uiso 1 1 calc R U . . .
C6 C 0.1771(3) 0.4263(4) -0.15262(17) 0.1097(11) Uani 1 1 d . . . . .
H6 H 0.1454 0.4903 -0.1865 0.132 Uiso 1 1 calc R U . . .
C7 C 0.17455(19) 0.3654(2) 0.05246(12) 0.0574(6) Uani 1 1 d . . . . .
C8 C 0.0757(2) 0.2785(2) 0.08380(13) 0.0602(6) Uani 1 1 d . . . . .
C9 C -0.0012(2) 0.2000(3) 0.03988(15) 0.0749(7) Uani 1 1 d . . . . .
H9 H 0.0092 0.1993 -0.0108 0.090 Uiso 1 1 calc R U . . .
C10 C -0.0936(3) 0.1223(3) 0.0699(2) 0.0994(9) Uani 1 1 d . . . . .
H10 H -0.1450 0.0704 0.0396 0.119 Uiso 1 1 calc R U . . .
C11 C -0.1088(3) 0.1222(4) 0.1444(2) 0.1040(10) Uani 1 1 d . . . . .
H11 H -0.1709 0.0702 0.1647 0.125 Uiso 1 1 calc R U . . .
C12 C -0.0330(3) 0.1986(3) 0.18943(17) 0.0950(9) Uani 1 1 d . . . . .
H12 H -0.0429 0.1970 0.2401 0.114 Uiso 1 1 calc R U . . .
C13 C 0.0579(2) 0.2775(3) 0.15938(14) 0.0773(7) Uani 1 1 d . . . . .
H13 H 0.1079 0.3308 0.1900 0.093 Uiso 1 1 calc R U . . .
C14 C 0.33024(19) 0.5346(2) 0.07038(12) 0.0607(6) Uani 1 1 d . . . . .
H14 H 0.3383 0.5220 0.0172 0.073 Uiso 1 1 calc R U . . .
C15 C 0.3093(2) 0.6899(2) 0.08678(11) 0.0603(6) Uani 1 1 d . . . . .
C16 C 0.2122(2) 0.7370(3) 0.12656(14) 0.0802(8) Uani 1 1 d . . . . .
H16 H 0.1561 0.6728 0.1439 0.096 Uiso 1 1 calc R U . . .
C17 C 0.1983(3) 0.8813(4) 0.14076(15) 0.0951(9) Uani 1 1 d . . . . .
H17 H 0.1323 0.9122 0.1671 0.114 Uiso 1 1 calc R U . . .
C18 C 0.2800(3) 0.9768(3) 0.11658(15) 0.0903(9) Uani 1 1 d . . . . .
H18 H 0.2708 1.0721 0.1271 0.108 Uiso 1 1 calc R U . . .
C19 C 0.3751(3) 0.9317(3) 0.07706(14) 0.0838(8) Uani 1 1 d . . . . .
H19 H 0.4311 0.9966 0.0604 0.101 Uiso 1 1 calc R U . . .
C20 C 0.3895(2) 0.7903(3) 0.06142(13) 0.0708(7) Uani 1 1 d . . . . .
H20 H 0.4542 0.7617 0.0333 0.085 Uiso 1 1 calc R U . . .
O1 O 0.46959(16) 0.34359(18) 0.08700(9) 0.0819(6) Uani 1 1 d . . . . .
C22 C 0.4457(2) 0.4841(2) 0.10909(12) 0.0622(6) Uani 1 1 d . . . . .
H22 H 0.5122 0.5439 0.0929 0.075 Uiso 1 1 calc R U . . .
C23 C 0.4470(2) 0.4815(3) 0.19240(13) 0.0766(7) Uani 1 1 d . . . . .
H23A H 0.4801 0.5683 0.2124 0.092 Uiso 1 1 calc R U . . .
H23B H 0.3666 0.4684 0.2111 0.092 Uiso 1 1 calc R U . . .
C24 C 0.5247(4) 0.3598(3) 0.21122(17) 0.1103(10) Uani 1 1 d . . . . .
H24A H 0.6011 0.3919 0.2313 0.132 Uiso 1 1 calc R U . . .
H24B H 0.4863 0.3004 0.2474 0.132 Uiso 1 1 calc R U . . .

loop_
_atom_site_aniso_label
_atom_site_aniso_U_11
_atom_site_aniso_U_22
_atom_site_aniso_U_33
_atom_site_aniso_U_23
_atom_site_aniso_U_13
_atom_site_aniso_U_12
C21 0.139(3) 0.079(2) 0.119(3) -0.0112(19) -0.028(2) 0.027(2)
N1 0.0613(12) 0.0752(14) 0.0621(12) -0.0134(10) 0.0079(10) -0.0050(11)
C1 0.112(2) 0.116(3) 0.0530(16) -0.0015(16) -0.0052(16) -0.015(2)
C2 0.0893(19) 0.080(2) 0.0701(18) -0.0177(14) 0.0105(15) -0.0055(15)
C3 0.0754(16) 0.0611(16) 0.0641(15) -0.0011(11) 0.0049(13) 0.0077(13)
C4 0.0599(14) 0.0542(14) 0.0574(14) -0.0025(11) -0.0058(11) -0.0011(11)
C5 0.112(2) 0.084(2) 0.076(2) 0.0015(15) -0.0181(16) 0.0307(17)
C6 0.140(3) 0.119(3) 0.070(2) 0.0214(18) -0.0259(19) 0.013(2)
C7 0.0519(13) 0.0562(15) 0.0640(15) -0.0047(11) -0.0020(11) 0.0092(11)
C8 0.0516(13) 0.0584(15) 0.0707(16) -0.0060(11) 0.0031(12) 0.0066(11)
C9 0.0610(16) 0.0757(18) 0.0880(18) -0.0105(14) 0.0016(14) -0.0056(14)
C10 0.077(2) 0.094(2) 0.128(3) -0.0154(19) 0.0041(19) -0.0183(17)
C11 0.081(2) 0.098(3) 0.134(3) 0.001(2) 0.028(2) -0.0163(18)
C12 0.088(2) 0.103(2) 0.095(2) 0.0043(17) 0.0252(18) -0.0083(18)
C13 0.0725(17) 0.083(2) 0.0769(18) -0.0039(13) 0.0078(14) -0.0026(14)
C14 0.0609(14) 0.0676(16) 0.0538(13) -0.0128(11) 0.0063(11) -0.0037(12)
C15 0.0615(14) 0.0700(17) 0.0496(12) -0.0071(11) 0.0003(11) 0.0067(12)
C16 0.0855(18) 0.085(2) 0.0705(16) -0.0061(13) 0.0190(14) 0.0130(16)
C17 0.106(2) 0.095(2) 0.085(2) -0.0111(17) 0.0222(17) 0.037(2)
C18 0.124(3) 0.074(2) 0.0723(18) 0.0014(14) -0.0005(18) 0.026(2)
C19 0.100(2) 0.068(2) 0.0834(19) 0.0021(14) 0.0036(16) 0.0116(16)
C20 0.0717(16) 0.0713(19) 0.0696(16) -0.0030(13) 0.0080(13) 0.0084(14)
O1 0.0894(13) 0.0718(13) 0.0841(12) -0.0201(9) -0.0069(10) 0.0161(9)
C22 0.0630(15) 0.0567(16) 0.0668(15) -0.0119(11) 0.0021(12) 0.0002(11)
C23 0.0881(18) 0.0727(18) 0.0686(16) -0.0133(12) -0.0072(13) 0.0049(15)
C24 0.152(3) 0.089(2) 0.090(2) 0.0060(17) -0.006(2) 0.016(2)

loop_
_atom_type_symbol
_atom_type_description
_atom_type_scat_dispersion_real
_atom_type_scat_dispersion_imag
_atom_type_scat_source
C C 0.0033 0.0016 'International Tables Vol C Tables 4.2.6.8 and 6.1.1.4'
H H 0.0000 0.0000 'International Tables Vol C Tables 4.2.6.8 and 6.1.1.4'
N N 0.0061 0.0033 'International Tables Vol C Tables 4.2.6.8 and 6.1.1.4'
O O 0.0106 0.0060 'International Tables Vol C Tables 4.2.6.8 and 6.1.1.4'

loop_
_geom_angle_atom_site_label_1
_geom_angle_atom_site_label_2
_geom_angle_atom_site_label_3
_geom_angle
_geom_angle_site_symmetry_1
_geom_angle_site_symmetry_3
_geom_angle_publ_flag
O1 C21 C24 108.3(3) . . ?
C7 N1 C14 121.31(18) . . ?
C6 C1 C2 119.6(3) . . ?
C1 C2 C3 120.1(3) . . ?
C4 C3 C2 121.4(2) . . ?
C3 C4 C5 117.7(2) . . ?
C3 C4 C7 121.2(2) . . ?
C5 C4 C7 121.2(2) . . ?
C4 C5 C6 120.6(3) . . ?
C1 C6 C5 120.7(3) . . ?
N1 C7 C8 117.7(2) . . ?
N1 C7 C4 125.0(2) . . ?
C8 C7 C4 117.3(2) . . ?
C9 C8 C13 118.2(2) . . ?
C9 C8 C7 122.1(2) . . ?
C13 C8 C7 119.7(2) . . ?
C8 C9 C10 121.1(3) . . ?
C11 C10 C9 119.6(3) . . ?
C10 C11 C12 120.4(3) . . ?
C11 C12 C13 119.9(3) . . ?
C12 C13 C8 120.7(3) . . ?
N1 C14 C15 111.02(18) . . ?
N1 C14 C22 108.52(19) . . ?
C15 C14 C22 109.98(18) . . ?
C16 C15 C20 117.6(2) . . ?
C16 C15 C14 122.5(2) . . ?
C20 C15 C14 119.9(2) . . ?
C15 C16 C17 120.0(3) . . ?
C18 C17 C16 120.9(3) . . ?
C19 C18 C17 119.4(3) . . ?
C18 C19 C20 120.6(3) . . ?
C19 C20 C15 121.4(2) . . ?
C21 O1 C22 107.21(19) . . ?
O1 C22 C23 105.58(18) . . ?
O1 C22 C14 108.80(18) . . ?
C23 C22 C14 117.36(18) . . ?
C24 C23 C22 103.9(2) . . ?
C21 C24 C23 106.5(2) . . ?

loop_
_geom_bond_atom_site_label_1
_geom_bond_atom_site_label_2
_geom_bond_distance
_geom_bond_site_symmetry_2
_geom_bond_publ_flag
C21 O1 1.414(3) . ?
C21 C24 1.467(4) . ?
N1 C7 1.275(3) . ?
N1 C14 1.453(3) . ?
C1 C6 1.356(4) . ?
C1 C2 1.356(4) . ?
C2 C3 1.376(3) . ?
C3 C4 1.371(3) . ?
C4 C5 1.376(3) . ?
C4 C7 1.498(3) . ?
C5 C6 1.379(4) . ?
C7 C8 1.494(3) . ?
C8 C9 1.380(3) . ?
C8 C13 1.391(3) . ?
C9 C10 1.383(4) . ?
C10 C11 1.367(4) . ?
C11 C12 1.374(4) . ?
C12 C13 1.377(4) . ?
C14 C15 1.522(3) . ?
C14 C22 1.533(3) . ?
C15 C16 1.383(3) . ?
C15 C20 1.388(3) . ?
C16 C17 1.402(4) . ?
C17 C18 1.361(4) . ?
C18 C19 1.357(4) . ?
C19 C20 1.381(3) . ?
O1 C22 1.418(3) . ?
C22 C23 1.514(3) . ?
C23 C24 1.479(4) . ?
